data_7130279
loop_
_publ_author_name
'Pan, Ting'
'Wu, Peng'
'Zhang, Weina'
'Shen, Yu'
'Huo, Fengwei'

_publ_section_title
;
 Multi-responsive luminescent coordination polymer nanosheets for
 selective detection of nitroaromatics
;
_journal_name_full 'Chemical Communications'
_journal_paper_doi 10.1039/D2CC01153K
_journal_year 2022
_chemical_formula_moiety 'C33 H39 La N4 O9'
_chemical_formula_sum 'C33 H39 La N4 O9'
_chemical_formula_weight 774.59
_space_group_crystal_system orthorhombic
_space_group_IT_number 61
_space_group_name_Hall '-P 2ac 2ab'
_space_group_name_H-M_alt 'P b c a'
_atom_sites_solution_hydrogens geom
_audit_creation_method SHELXL-2014
_audit_update_record
;
2022-02-23 deposited with the CCDC.	2022-06-14 downloaded from the CCDC.
;
_cell_angle_alpha 90
_cell_angle_beta 90
_cell_angle_gamma 90
_cell_formula_units_Z 8
_cell_length_a 26.011(5)
_cell_length_b 8.8798(16)
_cell_length_c 29.636(5)
_cell_measurement_reflns_used 46524
_cell_measurement_temperature 296(2)
_cell_measurement_theta_max 28.27
_cell_measurement_theta_min 1.58
_cell_volume 6845(2)
_computing_structure_refinement 'SHELXL-2014 (Sheldrick, 2014)'
_diffrn_ambient_temperature 296(2)
_diffrn_measured_fraction_theta_full 0.998
_diffrn_measured_fraction_theta_max 0.998
_diffrn_measurement_device_type 'Bruker APEXII CCD area-detector'
_diffrn_radiation_type MoK\a
_diffrn_radiation_wavelength 0.71073
_diffrn_reflns_av_R_equivalents 0.0461
_diffrn_reflns_av_unetI/netI 0.0336
_diffrn_reflns_Laue_measured_fraction_full 0.998
_diffrn_reflns_Laue_measured_fraction_max 0.998
_diffrn_reflns_limit_h_max 34
_diffrn_reflns_limit_h_min -34
_diffrn_reflns_limit_k_max 11
_diffrn_reflns_limit_k_min -11
_diffrn_reflns_limit_l_max 25
_diffrn_reflns_limit_l_min -39
_diffrn_reflns_number 46524
_diffrn_reflns_point_group_measured_fraction_full 0.998
_diffrn_reflns_point_group_measured_fraction_max 0.998
_diffrn_reflns_theta_full 25.242
_diffrn_reflns_theta_max 28.269
_diffrn_reflns_theta_min 1.582
_exptl_absorpt_coefficient_mu 1.306
_exptl_crystal_colour yellow
_exptl_crystal_density_diffrn 1.503
_exptl_crystal_description block
_exptl_crystal_F_000 3152
_refine_diff_density_max 0.399
_refine_diff_density_min -0.424
_refine_diff_density_rms 0.074
_refine_ls_extinction_method none
_refine_ls_goodness_of_fit_ref 1.062
_refine_ls_hydrogen_treatment constr
_refine_ls_matrix_type full
_refine_ls_number_parameters 461
_refine_ls_number_reflns 8464
_refine_ls_number_restraints 0
_refine_ls_restrained_S_all 1.062
_refine_ls_R_factor_all 0.0544
_refine_ls_R_factor_gt 0.0285
_refine_ls_shift/su_max 0.001
_refine_ls_shift/su_mean 0.000
_refine_ls_structure_factor_coef Fsqd
_refine_ls_weighting_details 'w=1/[\s^2^(Fo^2^)+(0.0300P)^2^+1.0000P] where P=(Fo^2^+2Fc^2^)/3'
_refine_ls_weighting_scheme calc
_refine_ls_wR_factor_gt 0.0612
_refine_ls_wR_factor_ref 0.0696
_reflns_Friedel_coverage 0.000
_reflns_number_gt 5974
_reflns_number_total 8464
_reflns_threshold_expression 'I > 2\s(I)'
_cod_data_source_file d2cc01153k2.cif
_cod_data_source_block 1
_cod_database_code 7130279
_shelx_space_group_comment
;
The symmetry employed for this shelxl refinement is uniquely defined
by the following loop, which should always be used as a source of
symmetry information in preference to the above space-group names.
They are only intended as comments.
;
_shelxl_version_number 2014-3

loop_
_space_group_symop_operation_xyz
'x, y, z'
'-x+1/2, -y, z+1/2'
'-x, y+1/2, -z+1/2'
'x+1/2, -y+1/2, -z'
'-x, -y, -z'
'x-1/2, y, -z-1/2'
'x, -y-1/2, z-1/2'
'-x-1/2, y-1/2, z'

loop_
_atom_site_label
_atom_site_type_symbol
_atom_site_fract_x
_atom_site_fract_y
_atom_site_fract_z
_atom_site_U_iso_or_equiv
_atom_site_adp_type
_atom_site_occupancy
_atom_site_site_symmetry_order
_atom_site_calc_flag
_atom_site_refinement_flags_posn
_atom_site_refinement_flags_adp
_atom_site_refinement_flags_occupancy
_atom_site_disorder_assembly
_atom_site_disorder_group
La1 La 0.07010(2) 1.65748(2) -0.12123(2) 0.02506(5) Uani 1 1 d . . . . .
C5 C -0.20783(9) 1.6762(3) -0.12427(7) 0.0280(5) Uani 1 1 d . . . . .
C1 C -0.04214(9) 1.6782(3) -0.12335(8) 0.0315(6) Uani 1 1 d . . . . .
O2 O -0.01899(6) 1.6390(2) -0.15895(6) 0.0396(5) Uani 1 1 d . . . . .
O1 O -0.01860(6) 1.7161(2) -0.08802(6) 0.0406(5) Uani 1 1 d . . . . .
N1 N -0.26197(8) 1.6730(3) -0.12512(6) 0.0363(5) Uani 1 1 d . . . . .
C2 C -0.09985(9) 1.6776(3) -0.12346(8) 0.0309(6) Uani 1 1 d . . . . .
C12 C -0.28939(9) 1.6714(3) -0.16689(8) 0.0316(6) Uani 1 1 d . . . . .
C7 C -0.12764(9) 1.7349(3) -0.08718(8) 0.0340(6) Uani 1 1 d . . . . .
H12A H -0.1103 1.7734 -0.0623 0.041 Uiso 1 1 calc R U . . .
C3 C -0.12673(9) 1.6193(3) -0.15958(8) 0.0343(6) Uani 1 1 d . . . . .
H13A H -0.1087 1.5796 -0.1839 0.041 Uiso 1 1 calc R U . . .
C19 C -0.29122(9) 1.6927(3) -0.08458(8) 0.0312(6) Uani 1 1 d . . . . .
C18 C -0.32925(10) 1.8006(3) -0.08264(8) 0.0352(6) Uani 1 1 d . . . . .
H21A H -0.3356 1.8611 -0.1076 0.042 Uiso 1 1 calc R U . . .
C17 C -0.35804(10) 1.8197(3) -0.04388(8) 0.0354(6) Uani 1 1 d . . . . .
H23A H -0.3833 1.8937 -0.0429 0.042 Uiso 1 1 calc R U . . .
C6 C -0.18075(9) 1.7352(3) -0.08770(8) 0.0331(6) Uani 1 1 d . . . . .
H28A H -0.1987 1.7753 -0.0633 0.040 Uiso 1 1 calc R U . . .
C16 C -0.34960(9) 1.7299(3) -0.00644(8) 0.0316(6) Uani 1 1 d . . . . .
C20 C -0.28243(10) 1.6016(3) -0.04722(8) 0.0357(6) Uani 1 1 d . . . . .
H32A H -0.2571 1.5278 -0.0481 0.043 Uiso 1 1 calc R U . . .
C21 C -0.31165(10) 1.6213(3) -0.00862(8) 0.0359(6) Uani 1 1 d . . . . .
H34A H -0.3056 1.5603 0.0163 0.043 Uiso 1 1 calc R U . . .
C4 C -0.17993(9) 1.6187(3) -0.16034(8) 0.0347(6) Uani 1 1 d . . . . .
H37A H -0.1971 1.5794 -0.1852 0.042 Uiso 1 1 calc R U . . .
C13 C -0.33033(10) 1.5727(3) -0.17265(8) 0.0369(6) Uani 1 1 d . . . . .
H11A H -0.3396 1.5077 -0.1494 0.044 Uiso 1 1 calc R U . . .
C11 C -0.27633(10) 1.7682(3) -0.20175(8) 0.0368(6) Uani 1 1 d . . . . .
H11B H -0.2490 1.8348 -0.1983 0.044 Uiso 1 1 calc R U . . .
C14 C -0.35729(10) 1.5713(3) -0.21283(8) 0.0371(6) Uani 1 1 d . . . . .
H11C H -0.3845 1.5045 -0.2164 0.045 Uiso 1 1 calc R U . . .
C10 C -0.30380(10) 1.7660(3) -0.24155(8) 0.0369(6) Uani 1 1 d . . . . .
H11D H -0.2948 1.8319 -0.2646 0.044 Uiso 1 1 calc R U . . .
O6 O -0.37066(8) 1.6763(2) 0.07005(6) 0.0504(6) Uani 1 1 d . . . . .
O5 O -0.41568(7) 1.8506(3) 0.03537(6) 0.0479(5) Uani 1 1 d . . . . .
C8 C -0.37315(10) 1.6650(3) -0.29186(8) 0.0344(6) Uani 1 1 d . . . . .
C9 C -0.34450(9) 1.6675(3) -0.24786(8) 0.0318(6) Uani 1 1 d . . . . .
C15 C -0.38091(10) 1.7532(3) 0.03567(8) 0.0360(6) Uani 1 1 d . . . . .
O4 O -0.40991(7) 1.5753(2) -0.29688(6) 0.0446(5) Uani 1 1 d . . . . .
O3 O -0.35874(7) 1.7534(2) -0.32259(6) 0.0452(5) Uani 1 1 d . . . . .
O7 O 0.14837(8) 1.4895(2) -0.11132(7) 0.0520(6) Uani 1 1 d . . . . .
O8 O 0.04898(7) 1.9152(2) -0.14714(7) 0.0485(5) Uani 1 1 d . . . . .
C26 C 0.07123(11) 2.0231(3) -0.16552(10) 0.0448(7) Uani 1 1 d . . . . .
N3 N 0.05818(10) 2.0690(3) -0.20614(9) 0.0546(7) Uani 1 1 d . . . . .
C27 C 0.11387(13) 2.1050(4) -0.14157(12) 0.0637(10) Uani 1 1 d . . . . .
H30J H 0.1266 2.1844 -0.1605 0.096 Uiso 1 1 calc R U . . .
H30K H 0.1010 2.1469 -0.1139 0.096 Uiso 1 1 calc R U . . .
H30L H 0.1412 2.0358 -0.1350 0.096 Uiso 1 1 calc R U . . .
C28 C 0.08089(17) 2.2030(5) -0.22750(13) 0.0867(14) Uani 1 1 d . . . . .
H30M H 0.0662 2.2167 -0.2569 0.130 Uiso 1 1 calc R U . . .
H30N H 0.0739 2.2900 -0.2093 0.130 Uiso 1 1 calc R U . . .
H30O H 0.1174 2.1897 -0.2302 0.130 Uiso 1 1 calc R U . . .
C29 C 0.01928(15) 1.9825(5) -0.23128(12) 0.0828(13) Uani 1 1 d . . . . .
H30P H 0.0136 2.0286 -0.2601 0.124 Uiso 1 1 calc R U . . .
H30Q H 0.0312 1.8811 -0.2355 0.124 Uiso 1 1 calc R U . . .
H30R H -0.0123 1.9813 -0.2146 0.124 Uiso 1 1 calc R U . . .
C23 C 0.21859(16) 1.3843(5) -0.16220(14) 0.0919(14) Uani 1 1 d . . . . .
H30A H 0.2043 1.4475 -0.1853 0.138 Uiso 1 1 calc R U . A 1
H30B H 0.2536 1.4129 -0.1567 0.138 Uiso 1 1 calc R U . A 1
H30C H 0.2174 1.2811 -0.1718 0.138 Uiso 1 1 calc R U . A 1
C25 C 0.17136(16) 1.3415(5) -0.04290(12) 0.0858(13) Uani 1 1 d . . . . .
H30D H 0.1851 1.2789 -0.0194 0.129 Uiso 1 1 calc R U . B 1
H30E H 0.1723 1.4449 -0.0335 0.129 Uiso 1 1 calc R U . B 1
H30F H 0.1365 1.3126 -0.0489 0.129 Uiso 1 1 calc R U . B 1
C24 C 0.24654(16) 1.2142(5) -0.09231(16) 0.1012(16) Uani 1 1 d . . . . .
H30G H 0.2529 1.1663 -0.0638 0.152 Uiso 1 1 calc R U . C 1
H30H H 0.2373 1.1394 -0.1143 0.152 Uiso 1 1 calc R U . C 1
H30I H 0.2770 1.2658 -0.1020 0.152 Uiso 1 1 calc R U . C 1
O9 O 0.03547(8) 1.4034(2) -0.10299(8) 0.0530(5) Uani 1 1 d . . . . .
C34 C -0.03648(16) 1.0842(4) -0.06457(17) 0.1064(18) Uani 1 1 d . . . . .
H40A H -0.0613 1.0249 -0.0807 0.160 Uiso 1 1 calc R U . D 1
H40B H -0.0071 1.0231 -0.0575 0.160 Uiso 1 1 calc R U . D 1
H40C H -0.0516 1.1210 -0.0372 0.160 Uiso 1 1 calc R U . D 1
C31 C -0.03463(15) 1.2483(5) -0.13991(15) 0.0915(15) Uani 1 1 d . . . . .
H40D H -0.0595 1.1753 -0.1497 0.137 Uiso 1 1 calc R U . E 1
H40E H -0.0493 1.3473 -0.1416 0.137 Uiso 1 1 calc R U . E 1
H40F H -0.0049 1.2431 -0.1590 0.137 Uiso 1 1 calc R U . E 1
C32 C 0.03057(16) 1.2806(6) -0.02644(13) 0.1013(16) Uani 1 1 d . . . . .
H40G H 0.0084 1.2048 -0.0140 0.152 Uiso 1 1 calc R U . F 1
H40H H 0.0656 1.2464 -0.0254 0.152 Uiso 1 1 calc R U . F 1
H40I H 0.0273 1.3717 -0.0092 0.152 Uiso 1 1 calc R U . F 1
N2A N 0.2148(3) 1.3361(9) -0.1154(4) 0.055(2) Uani 0.544(17) 1 d . . P G 2
C22A C 0.1757(3) 1.3981(7) -0.0904(3) 0.036(2) Uani 0.544(17) 1 d . . P G 2
N4A N -0.0014(4) 1.2186(10) -0.0662(4) 0.068(3) Uani 0.544(17) 1 d . . P G 2
C30A C 0.0039(4) 1.2969(9) -0.1009(5) 0.049(3) Uani 0.544(17) 1 d . . P G 2
N4B N -0.0198(3) 1.2167(10) -0.0937(5) 0.055(3) Uani 0.456(17) 1 d . . P G 1
C22B C 0.1871(4) 1.4026(10) -0.1183(6) 0.054(3) Uani 0.456(17) 1 d . . P G 1
N2B N 0.2049(4) 1.3215(10) -0.0875(5) 0.063(3) Uani 0.456(17) 1 d . . P G 1
C30B C 0.0155(4) 1.3106(11) -0.0747(5) 0.045(3) Uani 0.456(17) 1 d . . P G 1

loop_
_atom_site_aniso_label
_atom_site_aniso_U_11
_atom_site_aniso_U_22
_atom_site_aniso_U_33
_atom_site_aniso_U_23
_atom_site_aniso_U_13
_atom_site_aniso_U_12
La1 0.01933(7) 0.03586(8) 0.01998(7) 0.00026(6) 0.00025(6) -0.00136(6)
C5 0.0191(11) 0.0416(15) 0.0231(12) -0.0005(11) -0.0013(10) 0.0028(10)
C1 0.0225(12) 0.0404(16) 0.0316(13) 0.0026(12) 0.0000(11) 0.0010(11)
O2 0.0226(9) 0.0635(14) 0.0328(10) -0.0079(9) 0.0017(8) -0.0032(9)
O1 0.0231(9) 0.0656(13) 0.0332(10) -0.0088(9) -0.0028(8) 0.0008(9)
N1 0.0205(10) 0.0699(17) 0.0185(10) -0.0039(10) 0.0000(8) 0.0002(10)
C2 0.0210(11) 0.0426(16) 0.0292(13) 0.0005(12) -0.0003(10) -0.0004(11)
C12 0.0221(11) 0.0534(17) 0.0192(11) -0.0043(11) 0.0002(10) 0.0022(12)
C7 0.0274(13) 0.0480(17) 0.0267(13) -0.0050(12) -0.0035(10) -0.0009(12)
C3 0.0260(13) 0.0509(18) 0.0260(13) -0.0056(11) 0.0021(11) 0.0014(12)
C19 0.0225(12) 0.0519(18) 0.0191(12) -0.0028(10) 0.0005(10) -0.0057(12)
C18 0.0291(13) 0.0527(18) 0.0237(13) 0.0062(11) 0.0011(11) -0.0004(12)
C17 0.0311(13) 0.0453(17) 0.0297(13) 0.0010(12) 0.0031(11) 0.0062(12)
C6 0.0268(13) 0.0499(17) 0.0225(12) -0.0050(12) 0.0003(10) 0.0040(12)
C16 0.0287(13) 0.0436(16) 0.0225(12) -0.0016(11) 0.0046(10) -0.0036(12)
C20 0.0319(14) 0.0460(16) 0.0293(14) -0.0010(12) 0.0012(11) 0.0067(12)
C21 0.0389(15) 0.0459(17) 0.0228(13) 0.0041(11) 0.0016(11) 0.0016(12)
C4 0.0259(13) 0.0552(18) 0.0231(13) -0.0071(11) -0.0008(10) -0.0038(12)
C13 0.0302(14) 0.0555(18) 0.0249(13) 0.0045(12) -0.0009(11) -0.0051(13)
C11 0.0276(14) 0.0531(18) 0.0296(13) -0.0015(13) -0.0040(11) -0.0094(12)
C14 0.0286(13) 0.0558(18) 0.0269(13) -0.0002(12) -0.0060(11) -0.0072(13)
C10 0.0363(15) 0.0501(17) 0.0243(13) 0.0066(12) -0.0011(11) -0.0058(13)
O6 0.0636(14) 0.0566(14) 0.0308(10) 0.0070(10) 0.0175(10) 0.0129(11)
O5 0.0349(10) 0.0809(16) 0.0278(10) -0.0003(10) 0.0059(8) 0.0154(11)
C8 0.0322(13) 0.0478(16) 0.0233(12) -0.0020(12) -0.0037(10) -0.0012(13)
C9 0.0267(13) 0.0439(16) 0.0249(12) -0.0005(11) -0.0029(10) 0.0038(12)
C15 0.0337(15) 0.0490(18) 0.0253(13) -0.0030(13) 0.0056(11) -0.0049(13)
O4 0.0379(10) 0.0640(14) 0.0321(10) 0.0077(10) -0.0102(9) -0.0145(10)
O3 0.0499(12) 0.0565(13) 0.0290(10) 0.0079(10) -0.0131(9) -0.0123(10)
O7 0.0380(11) 0.0533(14) 0.0645(14) 0.0046(11) -0.0006(10) 0.0143(10)
O8 0.0408(11) 0.0429(12) 0.0619(14) 0.0164(11) -0.0055(10) -0.0015(10)
C26 0.0421(16) 0.0400(16) 0.0523(18) -0.0026(14) -0.0007(15) 0.0062(15)
N3 0.0666(19) 0.0499(17) 0.0472(16) 0.0037(13) -0.0018(14) -0.0016(14)
C27 0.065(2) 0.055(2) 0.071(2) -0.0036(18) -0.016(2) -0.0105(18)
C28 0.131(4) 0.065(3) 0.063(2) 0.021(2) 0.010(2) -0.020(3)
C29 0.091(3) 0.098(3) 0.059(2) -0.002(2) -0.028(2) -0.022(3)
C23 0.087(3) 0.109(4) 0.080(3) -0.015(3) 0.039(3) -0.013(3)
C25 0.096(3) 0.112(4) 0.050(2) 0.010(2) -0.012(2) 0.002(3)
C24 0.068(3) 0.093(3) 0.143(4) -0.034(3) -0.037(3) 0.048(3)
O9 0.0499(13) 0.0461(12) 0.0630(14) 0.0116(11) 0.0016(11) -0.0125(11)
C34 0.092(3) 0.044(2) 0.183(5) 0.010(3) 0.068(3) -0.016(2)
C31 0.062(3) 0.109(4) 0.104(4) -0.049(3) -0.012(2) 0.005(2)
C32 0.087(3) 0.161(5) 0.056(2) 0.012(3) 0.001(2) -0.015(3)
N2A 0.029(3) 0.056(4) 0.078(6) -0.021(4) -0.001(4) 0.012(3)
C22A 0.022(3) 0.042(4) 0.043(5) -0.010(3) -0.002(3) 0.000(3)
N4A 0.077(6) 0.049(4) 0.076(7) 0.012(4) 0.031(5) -0.001(4)
C30A 0.036(4) 0.037(4) 0.074(7) 0.000(4) 0.017(4) 0.004(3)
N4B 0.042(5) 0.040(4) 0.084(8) -0.013(5) 0.020(5) -0.012(4)
C22B 0.033(5) 0.048(5) 0.080(10) -0.010(5) 0.003(5) -0.003(4)
N2B 0.044(5) 0.052(5) 0.094(9) -0.012(5) -0.025(5) 0.015(4)
C30B 0.039(4) 0.044(6) 0.052(6) 0.002(5) 0.002(4) 0.001(4)

loop_
_atom_type_symbol
_atom_type_description
_atom_type_scat_dispersion_real
_atom_type_scat_dispersion_imag
_atom_type_scat_source
C C 0.0033 0.0016 'International Tables Vol C Tables 4.2.6.8 and 6.1.1.4'
H H 0.0000 0.0000 'International Tables Vol C Tables 4.2.6.8 and 6.1.1.4'
N N 0.0061 0.0033 'International Tables Vol C Tables 4.2.6.8 and 6.1.1.4'
O O 0.0106 0.0060 'International Tables Vol C Tables 4.2.6.8 and 6.1.1.4'
La La -0.2871 2.4523 'International Tables Vol C Tables 4.2.6.8 and 6.1.1.4'

loop_
_geom_angle_atom_site_label_1
_geom_angle_atom_site_label_2
_geom_angle_atom_site_label_3
_geom_angle
_geom_angle_site_symmetry_1
_geom_angle_site_symmetry_3
_geom_angle_publ_flag
O8 La1 O9 145.61(7) . . ?
O8 La1 O7 139.14(7) . . ?
O9 La1 O7 74.49(7) . . ?
O8 La1 O1 74.42(7) . . ?
O9 La1 O1 77.00(7) . . ?
O7 La1 O1 142.80(7) . . ?
O8 La1 O5 111.38(7) . 4_585 ?
O9 La1 O5 79.15(7) . 4_585 ?
O7 La1 O5 75.75(7) . 4_585 ?
O1 La1 O5 75.83(6) . 4_585 ?
O8 La1 O2 74.05(6) . . ?
O9 La1 O2 73.21(7) . . ?
O7 La1 O2 137.13(7) . . ?
O1 La1 O2 50.96(6) . . ?
O5 La1 O2 123.81(6) 4_585 . ?
O8 La1 O4 90.84(7) . 6_655 ?
O9 La1 O4 91.18(7) . 6_655 ?
O7 La1 O4 77.39(7) . 6_655 ?
O1 La1 O4 126.79(6) . 6_655 ?
O5 La1 O4 153.01(7) 4_585 6_655 ?
O2 La1 O4 75.87(6) . 6_655 ?
O8 La1 O6 77.82(7) . 4_585 ?
O9 La1 O6 126.74(7) . 4_585 ?
O7 La1 O6 78.02(7) . 4_585 ?
O1 La1 O6 101.11(6) . 4_585 ?
O5 La1 O6 50.06(6) 4_585 4_585 ?
O2 La1 O6 144.71(7) . 4_585 ?
O4 La1 O6 125.76(6) 6_655 4_585 ?
O8 La1 O3 70.16(7) . 6_655 ?
O9 La1 O3 133.27(7) . 6_655 ?
O7 La1 O3 72.52(7) . 6_655 ?
O1 La1 O3 144.17(7) . 6_655 ?
O5 La1 O3 122.26(6) 4_585 6_655 ?
O2 La1 O3 112.25(6) . 6_655 ?
O4 La1 O3 49.94(6) 6_655 6_655 ?
O6 La1 O3 76.71(6) 4_585 6_655 ?
O8 La1 C1 73.38(7) . . ?
O9 La1 C1 72.58(7) . . ?
O7 La1 C1 147.02(7) . . ?
O1 La1 C1 25.43(6) . . ?
O5 La1 C1 99.58(6) 4_585 . ?
O2 La1 C1 25.56(6) . . ?
O4 La1 C1 101.43(6) 6_655 . ?
O6 La1 C1 124.35(7) 4_585 . ?
O3 La1 C1 131.91(7) 6_655 . ?
O8 La1 C15 96.54(8) . 4_585 ?
O9 La1 C15 102.33(8) . 4_585 ?
O7 La1 C15 73.26(7) . 4_585 ?
O1 La1 C15 90.23(7) . 4_585 ?
O5 La1 C15 25.05(7) 4_585 4_585 ?
O2 La1 C15 141.17(6) . 4_585 ?
O4 La1 C15 142.78(7) 6_655 4_585 ?
O6 La1 C15 25.20(7) 4_585 4_585 ?
O3 La1 C15 98.82(7) 6_655 4_585 ?
C1 La1 C15 115.65(7) . 4_585 ?
O8 La1 C8 79.66(7) . 6_655 ?
O9 La1 C8 112.88(8) . 6_655 ?
O7 La1 C8 73.46(7) . 6_655 ?
O1 La1 C8 140.93(6) . 6_655 ?
O5 La1 C8 141.92(6) 4_585 6_655 ?
O2 La1 C8 94.14(6) . 6_655 ?
O4 La1 C8 24.88(6) 6_655 6_655 ?
O6 La1 C8 101.38(7) 4_585 6_655 ?
O3 La1 C8 25.06(6) 6_655 6_655 ?
C1 La1 C8 118.42(7) . 6_655 ?
C15 La1 C8 121.70(8) 4_585 6_655 ?
C4 C5 C6 118.2(2) . . ?
C4 C5 N1 120.1(2) . . ?
C6 C5 N1 121.8(2) . . ?
O1 C1 O2 122.4(2) . . ?
O1 C1 C2 119.3(2) . . ?
O2 C1 C2 118.3(2) . . ?
O1 C1 La1 60.90(12) . . ?
O2 C1 La1 61.65(12) . . ?
C2 C1 La1 176.06(18) . . ?
C1 O2 La1 92.79(14) . . ?
C1 O1 La1 93.67(14) . . ?
C5 N1 C12 120.97(19) . . ?
C5 N1 C19 120.90(19) . . ?
C12 N1 C19 117.57(19) . . ?
C3 C2 C7 118.3(2) . . ?
C3 C2 C1 120.6(2) . . ?
C7 C2 C1 121.1(2) . . ?
C11 C12 C13 119.2(2) . . ?
C11 C12 N1 121.1(2) . . ?
C13 C12 N1 119.7(2) . . ?
C6 C7 C2 120.8(2) . . ?
C6 C7 H12A 119.6 . . ?
C2 C7 H12A 119.6 . . ?
C2 C3 C4 121.4(2) . . ?
C2 C3 H13A 119.3 . . ?
C4 C3 H13A 119.3 . . ?
C18 C19 C20 119.3(2) . . ?
C18 C19 N1 120.0(2) . . ?
C20 C19 N1 120.7(2) . . ?
C19 C18 C17 120.6(2) . . ?
C19 C18 H21A 119.7 . . ?
C17 C18 H21A 119.7 . . ?
C18 C17 C16 120.6(2) . . ?
C18 C17 H23A 119.7 . . ?
C16 C17 H23A 119.7 . . ?
C7 C6 C5 120.9(2) . . ?
C7 C6 H28A 119.6 . . ?
C5 C6 H28A 119.6 . . ?
C21 C16 C17 118.6(2) . . ?
C21 C16 C15 121.5(2) . . ?
C17 C16 C15 120.0(2) . . ?
C21 C20 C19 119.6(2) . . ?
C21 C20 H32A 120.2 . . ?
C19 C20 H32A 120.2 . . ?
C16 C21 C20 121.3(2) . . ?
C16 C21 H34A 119.4 . . ?
C20 C21 H34A 119.4 . . ?
C3 C4 C5 120.5(2) . . ?
C3 C4 H37A 119.7 . . ?
C5 C4 H37A 119.7 . . ?
C14 C13 C12 120.0(2) . . ?
C14 C13 H11A 120.0 . . ?
C12 C13 H11A 120.0 . . ?
C10 C11 C12 120.1(2) . . ?
C10 C11 H11B 120.0 . . ?
C12 C11 H11B 120.0 . . ?
C13 C14 C9 121.2(2) . . ?
C13 C14 H11C 119.4 . . ?
C9 C14 H11C 119.4 . . ?
C11 C10 C9 121.3(2) . . ?
C11 C10 H11D 119.3 . . ?
C9 C10 H11D 119.3 . . ?
C15 O6 La1 92.21(16) . 4_485 ?
C15 O5 La1 94.44(15) . 4_485 ?
O4 C8 O3 122.5(2) . . ?
O4 C8 C9 119.4(2) . . ?
O3 C8 C9 118.1(2) . . ?
O4 C8 La1 60.24(13) . 6 ?
O3 C8 La1 62.28(13) . 6 ?
C9 C8 La1 179.5(2) . 6 ?
C14 C9 C10 118.1(2) . . ?
C14 C9 C8 121.5(2) . . ?
C10 C9 C8 120.4(2) . . ?
O5 C15 O6 122.4(2) . . ?
O5 C15 C16 118.7(2) . . ?
O6 C15 C16 118.9(2) . . ?
O5 C15 La1 60.51(13) . 4_485 ?
O6 C15 La1 62.60(14) . 4_485 ?
C16 C15 La1 170.05(18) . 4_485 ?
C8 O4 La1 94.89(15) . 6 ?
C8 O3 La1 92.66(15) . 6 ?
C22A O7 La1 153.9(5) . . ?
C22B O7 La1 164.1(7) . . ?
C26 O8 La1 138.08(19) . . ?
O8 C26 N3 121.3(3) . . ?
O8 C26 C27 120.5(3) . . ?
N3 C26 C27 118.2(3) . . ?
C26 N3 C28 122.7(3) . . ?
C26 N3 C29 118.6(3) . . ?
C28 N3 C29 118.7(3) . . ?
C26 C27 H30J 109.5 . . ?
C26 C27 H30K 109.5 . . ?
H30J C27 H30K 109.5 . . ?
C26 C27 H30L 109.5 . . ?
H30J C27 H30L 109.5 . . ?
H30K C27 H30L 109.5 . . ?
N3 C28 H30M 109.5 . . ?
N3 C28 H30N 109.5 . . ?
H30M C28 H30N 109.5 . . ?
N3 C28 H30O 109.5 . . ?
H30M C28 H30O 109.5 . . ?
H30N C28 H30O 109.5 . . ?
N3 C29 H30P 109.5 . . ?
N3 C29 H30Q 109.5 . . ?
H30P C29 H30Q 109.5 . . ?
N3 C29 H30R 109.5 . . ?
H30P C29 H30R 109.5 . . ?
H30Q C29 H30R 109.5 . . ?
C22B C23 H30A 109.5 . . ?
C22B C23 H30B 109.5 . . ?
H30A C23 H30B 109.5 . . ?
C22B C23 H30C 109.5 . . ?
H30A C23 H30C 109.5 . . ?
H30B C23 H30C 109.5 . . ?
N2B C25 H30D 109.5 . . ?
N2B C25 H30E 109.5 . . ?
H30D C25 H30E 109.5 . . ?
N2B C25 H30F 109.5 . . ?
H30D C25 H30F 109.5 . . ?
H30E C25 H30F 109.5 . . ?
N2B C24 H30G 109.5 . . ?
N2B C24 H30H 109.5 . . ?
H30G C24 H30H 109.5 . . ?
N2B C24 H30I 109.5 . . ?
H30G C24 H30I 109.5 . . ?
H30H C24 H30I 109.5 . . ?
C30A O9 La1 158.6(5) . . ?
C30B O9 La1 150.4(6) . . ?
N4B C34 H40A 109.5 . . ?
N4B C34 H40B 109.5 . . ?
H40A C34 H40B 109.5 . . ?
N4B C34 H40C 109.5 . . ?
H40A C34 H40C 109.5 . . ?
H40B C34 H40C 109.5 . . ?
N4B C31 H40D 109.5 . . ?
N4B C31 H40E 109.5 . . ?
H40D C31 H40E 109.5 . . ?
N4B C31 H40F 109.5 . . ?
H40D C31 H40F 109.5 . . ?
H40E C31 H40F 109.5 . . ?
C30B C32 H40G 109.5 . . ?
C30B C32 H40H 109.5 . . ?
H40G C32 H40H 109.5 . . ?
C30B C32 H40I 109.5 . . ?
H40G C32 H40I 109.5 . . ?
H40H C32 H40I 109.5 . . ?
C22A N2A C23 116.5(9) . . ?
C22A N2A C24 116.3(11) . . ?
C23 N2A C24 126.9(6) . . ?
O7 C22A N2A 114.5(12) . . ?
O7 C22A C25 130.1(7) . . ?
N2A C22A C25 115.3(8) . . ?
C30A N4A C34 122.4(16) . . ?
C30A N4A C32 111.8(13) . . ?
C34 N4A C32 125.8(7) . . ?
N4A C30A O9 122.2(18) . . ?
N4A C30A C31 112.2(12) . . ?
O9 C30A C31 125.6(9) . . ?
C30B N4B C31 116.8(13) . . ?
C30B N4B C34 115.6(15) . . ?
C31 N4B C34 127.5(7) . . ?
N2B C22B O7 121(2) . . ?
N2B C22B C23 110.9(13) . . ?
O7 C22B C23 127.8(10) . . ?
C22B N2B C24 125.7(19) . . ?
C22B N2B C25 109.8(13) . . ?
C24 N2B C25 124.3(9) . . ?
O9 C30B N4B 113.3(16) . . ?
O9 C30B C32 128.9(9) . . ?
N4B C30B C32 117.3(12) . . ?

loop_
_geom_bond_atom_site_label_1
_geom_bond_atom_site_label_2
_geom_bond_distance
_geom_bond_site_symmetry_2
_geom_bond_publ_flag
La1 O8 2.476(2) . ?
La1 O9 2.489(2) . ?
La1 O7 2.541(2) . ?
La1 O1 2.5618(17) . ?
La1 O5 2.5725(19) 4_585 ?
La1 O2 2.5780(17) . ?
La1 O4 2.5870(18) 6_655 ?
La1 O6 2.6179(19) 4_585 ?
La1 O3 2.6314(18) 6_655 ?
La1 C1 2.926(2) . ?
La1 C15 2.947(3) 4_585 ?
La1 C8 2.969(2) 6_655 ?
C5 C4 1.389(3) . ?
C5 C6 1.395(3) . ?
C5 N1 1.409(3) . ?
C1 O1 1.259(3) . ?
C1 O2 1.264(3) . ?
C1 C2 1.501(3) . ?
N1 C12 1.429(3) . ?
N1 C19 1.433(3) . ?
C2 C3 1.379(3) . ?
C2 C7 1.392(3) . ?
C12 C11 1.386(4) . ?
C12 C13 1.389(4) . ?
C7 C6 1.381(3) . ?
C7 H12A 0.9300 . ?
C3 C4 1.384(3) . ?
C3 H13A 0.9300 . ?
C19 C18 1.379(4) . ?
C19 C20 1.390(4) . ?
C18 C17 1.382(3) . ?
C18 H21A 0.9300 . ?
C17 C16 1.384(3) . ?
C17 H23A 0.9300 . ?
C6 H28A 0.9300 . ?
C16 C21 1.382(4) . ?
C16 C15 1.504(3) . ?
C20 C21 1.384(3) . ?
C20 H32A 0.9300 . ?
C21 H34A 0.9300 . ?
C4 H37A 0.9300 . ?
C13 C14 1.382(3) . ?
C13 H11A 0.9300 . ?
C11 C10 1.379(3) . ?
C11 H11B 0.9300 . ?
C14 C9 1.385(4) . ?
C14 H11C 0.9300 . ?
C10 C9 1.386(4) . ?
C10 H11D 0.9300 . ?
O6 C15 1.255(3) . ?
O6 La1 2.6180(19) 4_485 ?
O5 C15 1.251(3) . ?
O5 La1 2.5725(19) 4_485 ?
C8 O4 1.254(3) . ?
C8 O3 1.259(3) . ?
C8 C9 1.502(3) . ?
C8 La1 2.969(2) 6 ?
C15 La1 2.947(3) 4_485 ?
O4 La1 2.5870(18) 6 ?
O3 La1 2.6313(18) 6 ?
O7 C22A 1.244(7) . ?
O7 C22B 1.285(11) . ?
O8 C26 1.245(3) . ?
C26 N3 1.315(4) . ?
C26 C27 1.504(4) . ?
N3 C28 1.472(4) . ?
N3 C29 1.473(4) . ?
C27 H30J 0.9600 . ?
C27 H30K 0.9600 . ?
C27 H30L 0.9600 . ?
C28 H30M 0.9600 . ?
C28 H30N 0.9600 . ?
C28 H30O 0.9600 . ?
C29 H30P 0.9600 . ?
C29 H30Q 0.9600 . ?
C29 H30R 0.9600 . ?
C23 N2A 1.454(13) . ?
C23 C22B 1.547(17) . ?
C23 H30A 0.9600 . ?
C23 H30B 0.9600 . ?
C23 H30C 0.9600 . ?
C25 C22A 1.499(11) . ?
C25 N2B 1.594(18) . ?
C25 H30D 0.9600 . ?
C25 H30E 0.9600 . ?
C25 H30F 0.9600 . ?
C24 N2B 1.450(11) . ?
C24 N2A 1.524(11) . ?
C24 H30G 0.9600 . ?
C24 H30H 0.9600 . ?
C24 H30I 0.9600 . ?
O9 C30A 1.254(10) . ?
O9 C30B 1.285(12) . ?
C34 N4A 1.503(12) . ?
C34 N4B 1.522(13) . ?
C34 H40A 0.9600 . ?
C34 H40B 0.9600 . ?
C34 H40C 0.9600 . ?
C31 N4B 1.451(16) . ?
C31 C30A 1.590(15) . ?
C31 H40D 0.9600 . ?
C31 H40E 0.9600 . ?
C31 H40F 0.9600 . ?
C32 C30B 1.506(15) . ?
C32 N4A 1.544(16) . ?
C32 H40G 0.9600 . ?
C32 H40H 0.9600 . ?
C32 H40I 0.9600 . ?
N2A C22A 1.374(14) . ?
N4A C30A 1.248(17) . ?
N4B C30B 1.362(19) . ?
C22B N2B 1.25(2) . ?
